data_2208076
loop_
_publ_author_name
'Robert T. Stibrany'
'Joseph A. Potenza'

_publ_section_title
;
 The hydrogen-bonding network in
 (<i>E</i>)-1,2-bis(1-ethylbenzimidazol-2-yl)ethene dihydrate
;
_journal_coeditor_code HG2001
_journal_issue 2
_journal_name_full 'Acta Crystallographica Section E'
_journal_page_first o828
_journal_page_last o830
_journal_paper_doi 10.1107/S1600536806002662
_journal_volume 62
_journal_year 2006
_chemical_formula_iupac 'C20 H20 N4, 2H2 O'
_chemical_formula_moiety 'C20 H20 N4, 2H2 O'
_chemical_formula_sum 'C20 H24 N4 O2'
_chemical_formula_weight 352.43
_chemical_name_systematic
;
(E)-1,2-bis(1-ethylbenzimidazol-2-yl)ethene dihydrate
;
_space_group_IT_number 14
_symmetry_cell_setting monoclinic
_symmetry_space_group_name_Hall '-P 2ybc'
_symmetry_space_group_name_H-M 'P 1 21/c 1'
_atom_sites_solution_hydrogens geom
_atom_sites_solution_primary direct
_atom_sites_solution_secondary difmap
_audit_creation_method SHELXL-97
_cell_angle_alpha 90.00
_cell_angle_beta 102.498(6)
_cell_angle_gamma 90.00
_cell_formula_units_Z 2
_cell_length_a 11.0314(8)
_cell_length_b 4.8234(3)
_cell_length_c 17.8657(15)
_cell_measurement_reflns_used 772
_cell_measurement_temperature 297.0(10)
_cell_measurement_theta_max 18.69
_cell_measurement_theta_min 2.34
_cell_volume 928.09(12)
_computing_cell_refinement 'SAINT-Plus (Bruker, 2000)'
_computing_data_collection 'SMART WNT/2000 (Bruker, 2000)'
_computing_data_reduction SAINT-Plus
_computing_molecular_graphics 'ORTEPIII (Burnett & Johnson, 1996) and ORTEP-32 (Farrugia, 1997)'
_computing_publication_material 'SHELXTL (Bruker, 2000)'
_computing_structure_refinement 'SHELXL97 (Sheldrick, 1997)'
_computing_structure_solution 'SHELXS97 (Sheldrick, 1990)'
_diffrn_ambient_temperature 297.0(10)
_diffrn_measured_fraction_theta_full 0.973
_diffrn_measured_fraction_theta_max 0.973
_diffrn_measurement_device_type 'Bruker SMART CCD area-detector'
_diffrn_measurement_method '\f and \w'
_diffrn_radiation_monochromator graphite
_diffrn_radiation_source 'fine-focus sealed tube'
_diffrn_radiation_type MoK\a
_diffrn_radiation_wavelength 0.71073
_diffrn_reflns_av_R_equivalents 0.0689
_diffrn_reflns_av_sigmaI/netI 0.0629
_diffrn_reflns_limit_h_max 13
_diffrn_reflns_limit_h_min -13
_diffrn_reflns_limit_k_max 5
_diffrn_reflns_limit_k_min -5
_diffrn_reflns_limit_l_max 21
_diffrn_reflns_limit_l_min -18
_diffrn_reflns_number 6786
_diffrn_reflns_theta_full 25.17
_diffrn_reflns_theta_max 25.17
_diffrn_reflns_theta_min 2.67
_diffrn_standards_number 0
_exptl_absorpt_coefficient_mu 0.084
_exptl_absorpt_correction_T_max 1.00
_exptl_absorpt_correction_T_min 0.68
_exptl_absorpt_correction_type multi-scan
_exptl_absorpt_process_details '(SADABS; Blessing, 1995)'
_exptl_crystal_colour 'pale yellow'
_exptl_crystal_density_diffrn 1.261
_exptl_crystal_density_method 'not measured'
_exptl_crystal_description rod
_exptl_crystal_F_000 376
_exptl_crystal_size_max 0.48
_exptl_crystal_size_mid 0.09
_exptl_crystal_size_min 0.04
_refine_diff_density_max 0.140
_refine_diff_density_min -0.121
_refine_ls_extinction_method none
_refine_ls_goodness_of_fit_ref 1.000
_refine_ls_hydrogen_treatment mixed
_refine_ls_matrix_type full
_refine_ls_number_parameters 150
_refine_ls_number_reflns 1629
_refine_ls_number_restraints 0
_refine_ls_restrained_S_all 1.000
_refine_ls_R_factor_all 0.0955
_refine_ls_R_factor_gt 0.0562
_refine_ls_shift/su_max 0.000
_refine_ls_shift/su_mean 0.000
_refine_ls_structure_factor_coef Fsqd
_refine_ls_weighting_details 'calc w=1/[\s^2^(Fo^2^)+(0.0696P)^2^+0.0554P] where P=(Fo^2^+2Fc^2^)/3'
_refine_ls_weighting_scheme calc
_refine_ls_wR_factor_gt 0.1205
_refine_ls_wR_factor_ref 0.1375
_reflns_number_gt 1071
_reflns_number_total 1629
_reflns_threshold_expression I>2\s(I)
_cod_data_source_file hg2001.cif
_cod_data_source_block II
_cod_depositor_comments
;
The following automatic conversions were performed:
'_symmetry_cell_setting' value 'Monoclinic' changed to 'monoclinic'
according to '/home/saulius/struct/CIF-dictionaries/cif_core.dic'
dictionary named 'cif_core.dic' version 2.4.1 from 2010-06-29.

Automatic conversion script
Id: cif_fix_enum 1527 2010-12-29 10:47:43Z saulius 

The following automatic conversions were performed:

'_symmetry_cell_setting' value 'Monoclinic' changed to 'monoclinic'
according to /home/saulius/struct/CIF-dictionaries/cif_core.dic
dictionary named 'cif_core.dic' version 2.4.1 from 2010-06-29.

Automatic conversion script
Id: cif_fix_values 1715 2011-07-08 13:25:40Z adriana 
;
_cod_original_sg_symbol_H-M 'P 21/c'
_cod_database_code 2208076
_cod_database_fobs_code 2208076

loop_
_symmetry_equiv_pos_as_xyz
'x, y, z'
'-x, y+1/2, -z+1/2'
'-x, -y, -z'
'x, -y-1/2, z-1/2'

loop_
_atom_site_label
_atom_site_fract_x
_atom_site_fract_y
_atom_site_fract_z
_atom_site_U_iso_or_equiv
_atom_site_adp_type
_atom_site_calc_flag
_atom_site_refinement_flags
_atom_site_occupancy
_atom_site_type_symbol
O 0.0248(2) 0.0625(5) 0.21769(14) 0.0818(7) Uani d . 1 O
N11 0.19192(16) 0.4577(4) -0.00490(11) 0.0419(5) Uani d . 1 N
N13 0.14253(16) 0.3086(4) 0.10403(11) 0.0440(5) Uani d . 1 N
C1 0.0311(2) 0.0933(5) -0.01546(16) 0.0434(6) Uani d . 1 C
C11 0.2668(2) 0.6021(4) 0.05495(14) 0.0421(6) Uani d . 1 C
C12 0.12032(19) 0.2845(4) 0.02843(13) 0.0392(6) Uani d . 1 C
C13 0.2343(2) 0.5084(5) 0.12133(13) 0.0430(6) Uani d . 1 C
C14 0.2922(2) 0.6198(5) 0.19220(15) 0.0556(7) Uani d . 1 C
H14 0.2716 0.5595 0.2373 0.067 Uiso calc R 1 H
C15 0.3806(2) 0.8212(5) 0.19317(16) 0.0592(7) Uani d . 1 C
H15 0.4203 0.8981 0.2398 0.071 Uiso calc R 1 H
C16 0.4120(2) 0.9125(5) 0.12591(18) 0.0599(8) Uani d . 1 C
H16 0.4726 1.0485 0.1288 0.072 Uiso calc R 1 H
C17 0.3561(2) 0.8078(5) 0.05544(16) 0.0537(7) Uani d . 1 C
H17 0.3766 0.8704 0.0105 0.064 Uiso calc R 1 H
C18 0.1857(3) 0.5066(6) -0.08629(15) 0.0520(7) Uani d . 1 C
C19 0.2876(4) 0.3705(9) -0.1157(2) 0.0816(10) Uani d . 1 C
H1 0.019(2) 0.106(4) -0.0688(16) 0.054(7) Uiso d . 1 H
H18A 0.106(3) 0.434(6) -0.1135(17) 0.084(9) Uiso d . 1 H
H18B 0.189(2) 0.715(6) -0.0932(14) 0.069(8) Uiso d . 1 H
H19A 0.277(4) 0.162(10) -0.111(2) 0.146(16) Uiso d . 1 H
H19B 0.369(3) 0.416(7) -0.087(2) 0.107(13) Uiso d . 1 H
H19C 0.282(3) 0.416(6) -0.169(2) 0.102(11) Uiso d . 1 H
H1O 0.070(3) 0.130(7) 0.184(2) 0.108(12) Uiso d . 1 H
H2O 0.000(3) 0.204(8) 0.2410(19) 0.098(12) Uiso d . 1 H

loop_
_atom_site_aniso_label
_atom_site_aniso_U_11
_atom_site_aniso_U_22
_atom_site_aniso_U_33
_atom_site_aniso_U_12
_atom_site_aniso_U_13
_atom_site_aniso_U_23
O 0.129(2) 0.0569(13) 0.0740(16) -0.0039(12) 0.0534(15) 0.0042(11)
N11 0.0440(11) 0.0418(11) 0.0408(12) 0.0016(9) 0.0115(9) 0.0023(9)
N13 0.0482(11) 0.0419(11) 0.0429(13) 0.0008(9) 0.0122(9) -0.0008(9)
C1 0.0457(14) 0.0449(14) 0.0402(17) 0.0058(10) 0.0105(11) -0.0022(11)
C11 0.0404(12) 0.0367(12) 0.0486(16) 0.0053(10) 0.0081(11) 0.0000(11)
C12 0.0399(11) 0.0366(12) 0.0419(15) 0.0055(10) 0.0110(10) 0.0002(11)
C13 0.0433(13) 0.0406(13) 0.0446(16) 0.0055(11) 0.0084(11) 0.0006(11)
C14 0.0623(16) 0.0575(16) 0.0455(17) 0.0040(13) 0.0083(13) -0.0017(12)
C15 0.0567(15) 0.0550(16) 0.0600(19) 0.0000(13) -0.0005(14) -0.0113(14)
C16 0.0449(14) 0.0490(15) 0.083(2) -0.0032(11) 0.0074(15) -0.0091(15)
C17 0.0497(13) 0.0494(14) 0.0637(19) 0.0028(12) 0.0161(13) 0.0047(14)
C18 0.0566(16) 0.0558(17) 0.0460(17) 0.0006(14) 0.0163(13) 0.0061(13)
C19 0.095(3) 0.096(3) 0.064(3) 0.015(2) 0.040(2) 0.007(2)

loop_
_atom_type_symbol
_atom_type_description
_atom_type_scat_dispersion_real
_atom_type_scat_dispersion_imag
_atom_type_scat_source
C C 0.0033 0.0016 'International Tables Vol C Tables 4.2.6.8 and 6.1.1.4'
H H 0.0000 0.0000 'International Tables Vol C Tables 4.2.6.8 and 6.1.1.4'
N N 0.0061 0.0033 'International Tables Vol C Tables 4.2.6.8 and 6.1.1.4'
O O 0.0106 0.0060 'International Tables Vol C Tables 4.2.6.8 and 6.1.1.4'

loop_
_geom_angle_atom_site_label_1
_geom_angle_atom_site_label_2
_geom_angle_atom_site_label_3
_geom_angle_site_symmetry_1
_geom_angle
_geom_angle_publ_flag
C1 C1 C12 3 124.0(3) y
N11 C12 C1 . 122.7(2) y
N13 C12 C1 . 124.2(2) y
N13 C12 N11 . 113.11(19) y
C12 N11 C11 . 105.90(18) y
C12 N13 C13 . 104.70(19) y
C13 C11 N11 . 105.92(19) y
N13 C13 C11 . 110.4(2) y
N11 C11 C17 . 131.5(2) y
N13 C13 C14 . 129.8(2) y
H1O O H2O . 108(3) ?
C12 N11 C18 . 128.6(2) ?
C11 N11 C18 . 125.3(2) ?
C1 C1 H1 3 119.9(14) ?
C12 C1 H1 . 116.1(14) ?
C13 C11 C17 . 122.6(2) ?
N13 C12 N11 . 113.11(19) ?
C11 C13 C14 . 119.9(2) ?
C15 C14 C13 . 117.9(2) ?
C15 C14 H14 . 121.1 ?
C13 C14 H14 . 121.1 ?
C14 C15 C16 . 121.4(2) ?
C14 C15 H15 . 119.3 ?
C16 C15 H15 . 119.3 ?
C17 C16 C15 . 121.9(2) ?
C17 C16 H16 . 119.0 ?
C15 C16 H16 . 119.0 ?
C16 C17 C11 . 116.3(2) ?
C16 C17 H17 . 121.8 ?
C11 C17 H17 . 121.8 ?
N11 C18 C19 . 113.7(2) ?
N11 C18 H18A . 106.3(17) ?
C19 C18 H18A . 109.6(17) ?
N11 C18 H18B . 106.6(15) ?
C19 C18 H18B . 110.1(14) ?
H18A C18 H18B . 110(2) ?
C18 C19 H19A . 107(2) ?
C18 C19 H19B . 114(2) ?
H19A C19 H19B . 107(3) ?
C18 C19 H19C . 110.7(19) ?
H19A C19 H19C . 109(3) ?
H19B C19 H19C . 109(3) ?

loop_
_geom_bond_atom_site_label_1
_geom_bond_atom_site_label_2
_geom_bond_site_symmetry_2
_geom_bond_distance
_geom_bond_publ_flag
C1 C1 3 1.323(5) y
C1 C12 . 1.449(3) y
N11 C12 . 1.371(3) y
N13 C12 . 1.325(3) y
N11 C11 . 1.389(3) y
N13 C13 . 1.384(3) y
C11 C13 . 1.387(3) y
O H1O . 0.91(4) ?
O H2O . 0.87(4) ?
N11 C18 . 1.460(3) ?
C1 H1 . 0.94(3) ?
C11 C17 . 1.397(3) ?
C13 C14 . 1.396(3) ?
C14 C15 . 1.374(3) ?
C14 H14 . 0.9300 ?
C15 C16 . 1.392(4) ?
C15 H15 . 0.9300 ?
C16 C17 . 1.373(4) ?
C16 H16 . 0.9300 ?
C17 H17 . 0.9300 ?
C18 C19 . 1.491(4) ?
C18 H18A . 0.97(3) ?
C18 H18B . 1.01(3) ?
C19 H19A . 1.02(5) ?
C19 H19B . 0.96(4) ?
C19 H19C . 0.97(4) ?

loop_
_geom_hbond_atom_site_label_D
_geom_hbond_atom_site_label_H
_geom_hbond_atom_site_label_A
_geom_hbond_site_symmetry_A
_geom_hbond_distance_DH
_geom_hbond_distance_HA
_geom_hbond_distance_DA
_geom_hbond_angle_DHA
O H1O N13 1_555 0.92(3) 1.98(3) 2.892(3) 171(3)
O H2O O 2_555 0.87(4) 1.92(4) 2.779(4) 166(3)

loop_
_geom_torsion_atom_site_label_1
_geom_torsion_atom_site_label_2
_geom_torsion_atom_site_label_3
_geom_torsion_atom_site_label_4
_geom_torsion_site_symmetry_1
_geom_torsion
C12 N11 C11 C13 . -0.7(2)
C18 N11 C11 C13 . 174.1(2)
C12 N11 C11 C17 . -178.9(2)
C18 N11 C11 C17 . -4.0(4)
C13 N13 C12 N11 . -0.2(2)
C13 N13 C12 C1 . 179.03(19)
C11 N11 C12 N13 . 0.6(2)
C18 N11 C12 N13 . -174.0(2)
C11 N11 C12 C1 . -178.66(18)
C18 N11 C12 C1 . 6.7(3)
C1 C1 C12 N13 3 -5.5(4)
C1 C1 C12 N11 3 173.6(3)
C12 N13 C13 C11 . -0.3(2)
C12 N13 C13 C14 . 179.0(2)
N11 C11 C13 N13 . 0.6(2)
C17 C11 C13 N13 . 178.99(19)
N11 C11 C13 C14 . -178.70(19)
C17 C11 C13 C14 . -0.3(3)
N13 C13 C14 C15 . -179.2(2)
C11 C13 C14 C15 . 0.0(3)
C13 C14 C15 C16 . 0.0(4)
C14 C15 C16 C17 . 0.4(4)
C15 C16 C17 C11 . -0.7(3)
C13 C11 C17 C16 . 0.7(3)
N11 C11 C17 C16 . 178.6(2)
C12 N11 C18 C19 . -104.7(3)
C11 N11 C18 C19 . 81.6(4)
